data_7227928
loop_
_publ_author_name
'Zou, Bi-Qun'
'Lu, Xing'
'Qin, Qi-Pin'
'Bai, Yu-Xia'
'Zhang, Ye'
'Wang, Meng'
'Liu, Yan-Cheng'
'Chen, Zhen-Feng'
'Liang, Hong'

_publ_section_title
;
 Three novel transition metal complexes of
 6-methyl-2-oxo-quinoline-3-carbaldehyde thiosemicarbazone: synthesis,
 crystal structure, cytotoxicity, and mechanism of action
;
_journal_issue 29
_journal_name_full 'RSC Adv.'
_journal_page_first 17923
_journal_paper_doi 10.1039/C7RA00826K
_journal_volume 7
_journal_year 2017
_chemical_formula_moiety 'C12 H14 N5 O5 S Zn, N O3'
_chemical_formula_sum 'C12 H14 N6 O8 S Zn'
_chemical_formula_weight 467.74
_chemical_name_systematic
;
 ? 
;
_space_group_crystal_system monoclinic
_space_group_IT_number 14
_space_group_name_Hall '-P 2ybc'
_space_group_name_H-M_alt 'P 1 21/c 1'
_symmetry_space_group_name_Hall '-P 2ybc'
_symmetry_space_group_name_H-M 'P 1 21/c 1'
_atom_sites_solution_hydrogens geom
_atom_sites_solution_primary direct
_atom_sites_solution_secondary difmap
_audit_creation_date 2016-05-21
_audit_creation_method
;
  Olex2 1.2-ac2
  (compiled 2012.03.06 svn.r2239, GUI svn.r4109)
;
_audit_update_record
;
2016-12-30 deposited with the CCDC.
2017-03-15 downloaded from the CCDC.
;
_cell_angle_alpha 90.00
_cell_angle_beta 125.38(10)
_cell_angle_gamma 90.00
_cell_formula_units_Z 4
_cell_length_a 7.633(15)
_cell_length_b 27.01(5)
_cell_length_c 10.461(16)
_cell_measurement_reflns_used 709
_cell_measurement_temperature 296(2)
_cell_measurement_theta_max 22.82
_cell_measurement_theta_min 2.82
_cell_volume 1758(6)
_computing_molecular_graphics
;
O. V. Dolomanov, L. J. Bourhis, R. J. Gildea, J. A. K. Howard and H. Puschmann,
OLEX2: a complete structure solution, refinement and analysis program.
J. Appl. Cryst. (2009). 42, 339-341.
;
_computing_publication_material
;
O. V. Dolomanov, L. J. Bourhis, R. J. Gildea, J. A. K. Howard and H. Puschmann,
OLEX2: a complete structure solution, refinement and analysis program.
J. Appl. Cryst. (2009). 42, 339-341.
;
_computing_structure_refinement
;
XL, G.M. Sheldrick, Acta Cryst.
(2008). A64, 112-122
;
_computing_structure_solution
;
XS, G.M. Sheldrick, Acta Cryst.
(2008). A64, 112-122
;
_diffrn_ambient_temperature 296.15
_diffrn_measured_fraction_theta_full 0.251
_diffrn_measured_fraction_theta_max 0.251
_diffrn_measurement_device_type 'Bruker APEX-II CCD'
_diffrn_measurement_method '\f and \w scans'
_diffrn_radiation_monochromator graphite
_diffrn_radiation_type MoK\a
_diffrn_radiation_wavelength 0.71073
_diffrn_reflns_av_R_equivalents 0.0481
_diffrn_reflns_av_unetI/netI 0.0813
_diffrn_reflns_limit_h_max 8
_diffrn_reflns_limit_h_min -5
_diffrn_reflns_limit_k_max 33
_diffrn_reflns_limit_k_min -31
_diffrn_reflns_limit_l_max 9
_diffrn_reflns_limit_l_min -7
_diffrn_reflns_number 1637
_diffrn_reflns_theta_full 26.24
_diffrn_reflns_theta_max 26.24
_diffrn_reflns_theta_min 2.82
_diffrn_source 'fine-focus sealed tube'
_diffrn_source_current n/a
_diffrn_source_voltage n/a
_diffrn_standards_number 0
_exptl_absorpt_coefficient_mu 1.573
_exptl_absorpt_correction_T_max 0.8337
_exptl_absorpt_correction_T_min 0.5648
_exptl_absorpt_correction_type none
_exptl_crystal_density_diffrn 1.767
_exptl_crystal_density_method 'not measured'
_exptl_crystal_F_000 952
_exptl_crystal_size_max 0.41
_exptl_crystal_size_mid 0.23
_exptl_crystal_size_min 0.12
_refine_diff_density_max 1.688
_refine_diff_density_min -1.005
_refine_diff_density_rms 0.258
_refine_ls_extinction_method none
_refine_ls_goodness_of_fit_ref 1.431
_refine_ls_hydrogen_treatment mixed
_refine_ls_matrix_type full
_refine_ls_number_parameters 255
_refine_ls_number_reflns 891
_refine_ls_number_restraints 750
_refine_ls_restrained_S_all 1.057
_refine_ls_R_factor_all 0.1461
_refine_ls_R_factor_gt 0.1133
_refine_ls_shift/su_max 0.000
_refine_ls_shift/su_mean 0.000
_refine_ls_structure_factor_coef Fsqd
_refine_ls_weighting_details 'calc w=1/[\s^2^(Fo^2^)+(0.2000P)^2^+0.0000P] where P=(Fo^2^+2Fc^2^)/3'
_refine_ls_weighting_scheme calc
_refine_ls_wR_factor_gt 0.2895
_refine_ls_wR_factor_ref 0.3252
_reflns_number_gt 631
_reflns_number_total 891
_reflns_threshold_expression >2sigma(I)
_cod_data_source_file c7ra00826k2.cif
_cod_data_source_block aaaa
_cod_original_cell_volume 1758(5)
_cod_database_code 7227928

loop_
_space_group_symop_id
_space_group_symop_operation_xyz
1 'x, y, z'
2 '-x, y+1/2, -z+1/2'
3 '-x, -y, -z'
4 'x, -y-1/2, z-1/2'

loop_
_atom_site_label
_atom_site_type_symbol
_atom_site_fract_x
_atom_site_fract_y
_atom_site_fract_z
_atom_site_U_iso_or_equiv
_atom_site_adp_type
_atom_site_occupancy
_atom_site_symmetry_multiplicity
_atom_site_calc_flag
_atom_site_refinement_flags
Zn1 Zn 0.1642(5) -0.08956(6) 0.1944(4) 0.0321(15) Uani 1 1 d U
S1 S 0.2249(11) -0.17481(14) 0.2446(9) 0.0309(19) Uani 1 1 d U
O1 O 0.202(2) -0.0165(4) 0.2145(19) 0.033(3) Uani 1 1 d U
O2 O 0.302(3) -0.0803(4) 0.074(2) 0.041(4) Uani 1 1 d U
H2A H 0.3016 -0.0497 0.0541 0.062 Uiso 1 1 d R
H2B H 0.2301 -0.0964 -0.0118 0.062 Uiso 1 1 d R
O3 O -0.149(3) -0.0837(4) 0.005(2) 0.030(3) Uani 1 1 d U
O4 O -0.217(3) -0.0491(4) 0.148(2) 0.047(4) Uani 1 1 d U
O5 O -0.416(3) -0.0329(4) -0.094(2) 0.050(5) Uani 1 1 d U
O6 O 0.356(2) -0.1274(4) 0.794(2) 0.033(3) Uani 1 1 d U
O7 O 0.379(3) -0.1671(4) 0.982(3) 0.041(4) Uani 1 1 d U
O8 O 0.389(2) -0.2075(4) 0.808(2) 0.038(3) Uani 1 1 d U
N1 N 0.330(3) -0.2171(5) 0.506(3) 0.041(4) Uani 1 1 d U
H1A H 0.3565 -0.2173 0.5976 0.049 Uiso 1 1 calc R
H1B H 0.3288 -0.2444 0.4630 0.049 Uiso 1 1 calc R
N2 N 0.293(3) -0.1341(4) 0.501(2) 0.032(3) Uani 1 1 d U
H2 H 0.3206 -0.1364 0.5927 0.038 Uiso 1 1 calc R
N3 N 0.253(3) -0.0875(4) 0.433(3) 0.031(3) Uani 1 1 d U
N4 N 0.184(3) 0.0624(4) 0.277(3) 0.036(3) Uani 1 1 d U
H4 H 0.1673 0.0706 0.1911 0.043 Uiso 1 1 calc R
N5 N -0.270(4) -0.0563(5) 0.016(3) 0.037(4) Uani 1 1 d U
N6 N 0.372(3) -0.1667(5) 0.861(3) 0.028(3) Uani 1 1 d U
C1 C 0.290(4) -0.1750(5) 0.430(3) 0.031(3) Uani 1 1 d U
C2 C 0.272(4) -0.0515(5) 0.516(3) 0.034(3) Uani 1 1 d U
H2C H 0.3072 -0.0577 0.6156 0.040 Uiso 1 1 calc R
C3 C 0.238(4) 0.0026(5) 0.459(3) 0.031(3) Uani 1 1 d U
C4 C 0.204(4) 0.0139(5) 0.309(3) 0.032(3) Uani 1 1 d U
C5 C 0.246(4) 0.0370(5) 0.553(3) 0.033(3) Uani 1 1 d U
H5 H 0.2740 0.0275 0.6485 0.040 Uiso 1 1 calc R
C6 C 0.213(4) 0.0904(5) 0.510(4) 0.029(3) Uani 1 1 d U
C7 C 0.189(4) 0.1005(5) 0.365(4) 0.033(3) Uani 1 1 d U
C8 C 0.156(4) 0.1499(5) 0.316(3) 0.031(3) Uani 1 1 d U
H8 H 0.1304 0.1581 0.2200 0.038 Uiso 1 1 calc R
C9 C 0.162(4) 0.1867(5) 0.411(3) 0.033(4) Uani 1 1 d U
H9 H 0.1414 0.2194 0.3764 0.040 Uiso 1 1 calc R
C10 C 0.197(4) 0.1775(5) 0.550(4) 0.027(4) Uani 1 1 d U
C11 C 0.220(4) 0.2184(5) 0.657(3) 0.036(5) Uani 1 1 d U
H11A H 0.3348 0.2400 0.6800 0.054 Uiso 1 1 calc R
H11B H 0.2512 0.2044 0.7520 0.054 Uiso 1 1 calc R
H11C H 0.0882 0.2369 0.6056 0.054 Uiso 1 1 calc R
C12 C 0.228(3) 0.1283(5) 0.607(3) 0.030(3) Uani 1 1 d U
H12 H 0.2569 0.1215 0.7045 0.036 Uiso 1 1 calc R

loop_
_atom_site_aniso_label
_atom_site_aniso_U_11
_atom_site_aniso_U_22
_atom_site_aniso_U_33
_atom_site_aniso_U_23
_atom_site_aniso_U_13
_atom_site_aniso_U_12
Zn1 0.052(2) 0.0084(9) 0.025(3) 0.0013(11) 0.016(2) 0.0027(9)
S1 0.047(3) 0.0125(16) 0.026(3) -0.004(2) 0.018(2) 0.0034(17)
O1 0.052(4) 0.012(3) 0.025(4) 0.000(3) 0.016(3) 0.004(3)
O2 0.050(6) 0.025(4) 0.035(6) 0.008(5) 0.017(5) -0.005(4)
O3 0.042(3) 0.016(3) 0.027(4) -0.003(3) 0.017(2) 0.004(2)
O4 0.057(6) 0.032(4) 0.031(6) -0.003(5) 0.013(5) 0.011(4)
O5 0.054(8) 0.023(5) 0.034(9) -0.007(6) 0.003(7) 0.004(6)
O6 0.047(5) 0.014(4) 0.028(5) 0.003(4) 0.017(4) 0.000(4)
O7 0.055(6) 0.022(4) 0.033(7) 0.009(5) 0.018(5) 0.008(5)
O8 0.050(5) 0.019(4) 0.030(6) -0.004(4) 0.013(4) 0.004(4)
N1 0.051(6) 0.014(4) 0.027(7) 0.001(5) 0.005(6) 0.002(5)
N2 0.048(4) 0.009(3) 0.026(4) 0.000(3) 0.014(3) 0.003(3)
N3 0.049(3) 0.009(3) 0.025(4) 0.001(3) 0.016(3) 0.004(3)
N4 0.054(4) 0.008(3) 0.026(4) 0.001(3) 0.012(4) 0.001(3)
N5 0.053(5) 0.014(4) 0.025(5) -0.004(4) 0.012(4) 0.005(4)
N6 0.035(4) 0.021(4) 0.027(5) -0.001(3) 0.018(3) 0.002(3)
C1 0.051(4) 0.007(3) 0.024(4) 0.002(4) 0.015(4) 0.001(3)
C2 0.052(4) 0.008(3) 0.026(4) 0.002(3) 0.014(3) 0.003(3)
C3 0.051(4) 0.009(3) 0.024(4) 0.001(3) 0.017(3) 0.003(3)
C4 0.051(4) 0.009(3) 0.025(4) 0.000(3) 0.016(3) 0.004(3)
C5 0.052(4) 0.008(3) 0.026(4) 0.001(3) 0.014(4) 0.003(3)
C6 0.050(4) 0.008(3) 0.024(5) 0.000(3) 0.018(4) 0.002(3)
C7 0.053(4) 0.009(3) 0.025(5) 0.000(3) 0.015(4) 0.003(3)
C8 0.050(4) 0.008(3) 0.025(5) 0.000(4) 0.016(4) 0.003(3)
C9 0.053(5) 0.007(3) 0.025(5) 0.001(4) 0.014(4) 0.002(4)
C10 0.048(5) 0.007(4) 0.024(5) 0.000(4) 0.019(5) 0.002(4)
C11 0.055(8) 0.008(5) 0.023(8) -0.001(6) 0.010(7) -0.002(6)
C12 0.050(4) 0.007(3) 0.024(5) 0.002(4) 0.018(4) 0.002(3)

loop_
_atom_type_symbol
_atom_type_description
_atom_type_scat_dispersion_real
_atom_type_scat_dispersion_imag
_atom_type_scat_source
C C 0.0033 0.0016 'International Tables Vol C Tables 4.2.6.8 and 6.1.1.4'
H H 0.0000 0.0000 'International Tables Vol C Tables 4.2.6.8 and 6.1.1.4'
N N 0.0061 0.0033 'International Tables Vol C Tables 4.2.6.8 and 6.1.1.4'
O O 0.0106 0.0060 'International Tables Vol C Tables 4.2.6.8 and 6.1.1.4'
S S 0.1246 0.1234 'International Tables Vol C Tables 4.2.6.8 and 6.1.1.4'
Zn Zn 0.2839 1.4301 'International Tables Vol C Tables 4.2.6.8 and 6.1.1.4'

loop_
_geom_angle_atom_site_label_1
_geom_angle_atom_site_label_2
_geom_angle_atom_site_label_3
_geom_angle
O1 Zn1 S1 162.2(5)
O1 Zn1 O2 81.4(5)
O1 Zn1 O3 92.5(5)
O1 Zn1 N3 85.7(6)
O2 Zn1 S1 98.7(4)
O2 Zn1 N3 139.9(7)
O3 Zn1 S1 105.1(3)
O3 Zn1 O2 97.1(7)
O3 Zn1 N3 121.4(7)
N3 Zn1 S1 83.0(4)
C1 S1 Zn1 98.5(5)
C4 O1 Zn1 130.8(13)
Zn1 O2 H2A 109.5
Zn1 O2 H2B 109.5
H2A O2 H2B 109.4
N5 O3 Zn1 118.3(16)
H1A N1 H1B 120.0
C1 N1 H1A 120.0
C1 N1 H1B 120.0
N3 N2 H2 118.5
C1 N2 H2 118.5
C1 N2 N3 123(2)
N2 N3 Zn1 113.2(12)
C2 N3 Zn1 130.2(15)
C2 N3 N2 117(2)
C4 N4 H4 116.1
C4 N4 C7 128(2)
C7 N4 H4 116.1
O4 N5 O3 115(2)
O4 N5 O5 121(2)
O5 N5 O3 123(3)
O6 N6 O8 120(2)
O7 N6 O6 121.3(17)
O7 N6 O8 119.1(18)
N1 C1 S1 120.0(16)
N1 C1 N2 118(3)
N2 C1 S1 122.1(16)
N3 C2 H2C 118.5
N3 C2 C3 123(2)
C3 C2 H2C 118.5
C4 C3 C2 119.7(18)
C5 C3 C2 117(2)
C5 C3 C4 123.3(17)
O1 C4 N4 119(2)
O1 C4 C3 127.5(15)
N4 C4 C3 113.4(19)
C3 C5 H5 119.1
C3 C5 C6 122(2)
C6 C5 H5 119.1
C7 C6 C5 113.4(19)
C12 C6 C5 124(3)
C12 C6 C7 122.1(16)
N4 C7 C6 120.1(17)
N4 C7 C8 123(3)
C8 C7 C6 117(2)
C7 C8 H8 120.1
C9 C8 C7 120(2)
C9 C8 H8 120.1
C8 C9 H9 118.4
C10 C9 C8 123.2(18)
C10 C9 H9 118.4
C9 C10 C11 122.2(16)
C9 C10 C12 120.5(19)
C12 C10 C11 117(2)
C10 C11 H11A 109.5
C10 C11 H11B 109.5
C10 C11 H11C 109.5
H11A C11 H11B 109.5
H11A C11 H11C 109.5
H11B C11 H11C 109.5
C6 C12 C10 117(2)
C6 C12 H12 121.4
C10 C12 H12 121.4

loop_
_geom_bond_atom_site_label_1
_geom_bond_atom_site_label_2
_geom_bond_distance
Zn1 S1 2.347(6)
Zn1 O1 1.987(11)
Zn1 O2 2.072(16)
Zn1 O3 2.045(18)
Zn1 N3 2.18(2)
S1 C1 1.70(3)
O1 C4 1.28(2)
O2 H2A 0.8508
O2 H2B 0.8506
O3 N5 1.24(2)
O4 N5 1.21(2)
O5 N5 1.22(2)
O6 N6 1.24(2)
O7 N6 1.24(2)
O8 N6 1.273(19)
N1 H1A 0.8600
N1 H1B 0.8600
N1 C1 1.31(2)
N2 H2 0.8600
N2 N3 1.388(18)
N2 C1 1.32(2)
N3 C2 1.25(2)
N4 H4 0.8600
N4 C4 1.34(2)
N4 C7 1.37(3)
C2 H2C 0.9300
C2 C3 1.54(2)
C3 C4 1.47(3)
C3 C5 1.32(3)
C5 H5 0.9300
C5 C6 1.49(2)
C6 C7 1.44(3)
C6 C12 1.40(3)
C7 C8 1.40(2)
C8 H8 0.9300
C8 C9 1.39(3)
C9 H9 0.9300
C9 C10 1.34(3)
C10 C11 1.51(3)
C10 C12 1.42(2)
C11 H11A 0.9600
C11 H11B 0.9600
C11 H11C 0.9600
C12 H12 0.9300

loop_
_geom_torsion_atom_site_label_1
_geom_torsion_atom_site_label_2
_geom_torsion_atom_site_label_3
_geom_torsion_atom_site_label_4
_geom_torsion
Zn1 S1 C1 N1 177.3(18)
Zn1 S1 C1 N2 0(2)
Zn1 O1 C4 N4 -165.3(14)
Zn1 O1 C4 C3 19(4)
Zn1 O3 N5 O4 -25(2)
Zn1 O3 N5 O5 146.3(16)
Zn1 N3 C2 C3 -2(3)
S1 Zn1 O1 C4 -70(2)
S1 Zn1 O3 N5 126.4(13)
S1 Zn1 N3 N2 -2.7(13)
S1 Zn1 N3 C2 178(2)
O1 Zn1 S1 C1 52.0(17)
O1 Zn1 O3 N5 -51.0(14)
O1 Zn1 N3 N2 -169.0(14)
O1 Zn1 N3 C2 12(2)
O2 Zn1 S1 C1 140.7(9)
O2 Zn1 O1 C4 -162(2)
O2 Zn1 O3 N5 -132.6(13)
O2 Zn1 N3 N2 -97.9(14)
O2 Zn1 N3 C2 83(2)
O3 Zn1 S1 C1 -119.4(9)
O3 Zn1 O1 C4 101.5(19)
O3 Zn1 N3 N2 100.7(14)
O3 Zn1 N3 C2 -79(2)
N2 N3 C2 C3 178.6(17)
N3 Zn1 S1 C1 1.2(9)
N3 Zn1 O1 C4 -19.8(19)
N3 Zn1 O3 N5 35.4(14)
N3 N2 C1 S1 -3(3)
N3 N2 C1 N1 -180.0(18)
N3 C2 C3 C4 -6(4)
N3 C2 C3 C5 175(2)
N4 C7 C8 C9 180(2)
C1 N2 N3 Zn1 4(3)
C1 N2 N3 C2 -177(2)
C2 C3 C4 O1 -2(4)
C2 C3 C4 N4 -177.7(18)
C2 C3 C5 C6 -179.0(18)
C3 C5 C6 C7 -5(3)
C3 C5 C6 C12 -177(2)
C4 N4 C7 C6 -1(4)
C4 N4 C7 C8 -177(2)
C4 C3 C5 C6 2(4)
C5 C3 C4 O1 177(2)
C5 C3 C4 N4 1(4)
C5 C6 C7 N4 4(3)
C5 C6 C7 C8 180(2)
C5 C6 C12 C10 178.3(19)
C6 C7 C8 C9 4(4)
C7 N4 C4 O1 -178(2)
C7 N4 C4 C3 -2(3)
C7 C6 C12 C10 6(4)
C7 C8 C9 C10 -1(4)
C8 C9 C10 C11 175(2)
C8 C9 C10 C12 -1(4)
C9 C10 C12 C6 -2(3)
C11 C10 C12 C6 -178.2(19)
C12 C6 C7 N4 177(2)
C12 C6 C7 C8 -7(4)
